data_2231996
loop_
_publ_author_name
'Meijboom, Reinout'

_publ_section_title
;
 <i>trans</i>-Carbonylchloridobis[tris(naphthalen-1-yl)phosphane-\k<i>P</i>]rhodium(I)
 acetone trisolvate
;
_journal_coeditor_code MW2021
_journal_issue 10
_journal_name_full 'Acta Crystallographica Section E'
_journal_page_first m1438
_journal_paper_doi 10.1107/S1600536811038505
_journal_volume 67
_journal_year 2011
_chemical_formula_iupac '[Rh Cl (C30 H21 P)2 (C O)], 3C3 H6 O'
_chemical_formula_moiety 'C61 H42 Cl O P2 Rh, 3(C3 H6 O)'
_chemical_formula_sum 'C70 H60 Cl O4 P2 Rh'
_chemical_formula_weight 1165.48
_chemical_name_systematic
;
<i>trans</i>-Carbonylchloridobis[tris(naphthalen-1-yl)phosphane-
\k<i>P</i>]rhodium(I) acetone trisolvate
;
_space_group_IT_number 9
_symmetry_cell_setting monoclinic
_symmetry_space_group_name_Hall 'C -2yc'
_symmetry_space_group_name_H-M 'C 1 c 1'
_atom_sites_solution_hydrogens geom
_atom_sites_solution_primary direct
_atom_sites_solution_secondary difmap
_audit_creation_method 'WinGX routine CIF_UPDATE'
_cell_angle_alpha 90
_cell_angle_beta 94.610(4)
_cell_angle_gamma 90
_cell_formula_units_Z 4
_cell_length_a 10.1306(15)
_cell_length_b 27.673(4)
_cell_length_c 20.201(3)
_cell_measurement_reflns_used 5353
_cell_measurement_temperature 100(2)
_cell_measurement_theta_max 25.82
_cell_measurement_theta_min 2.30
_cell_volume 5644.9(14)
_computing_cell_refinement 'SAINT-Plus (Bruker, 2004)'
_computing_data_collection 'APEX2 (Bruker, 2005)'
_computing_data_reduction 'SAINT-Plus and XPREP (Bruker, 2004)'
_computing_molecular_graphics 'DIAMOND (Brandenburg, 2005)'
_computing_publication_material 'WinGX (Farrugia, 1999)'
_computing_structure_refinement 'SHELXL97 (Sheldrick, 2008)'
_computing_structure_solution 'SHELXSL97 (Sheldrick, 2008)'
_diffrn_ambient_temperature 100(2)
_diffrn_measured_fraction_theta_full 0.996
_diffrn_measured_fraction_theta_max 0.996
_diffrn_measurement_device_type 'Bruker APEXII CCD'
_diffrn_measurement_method '\f and \w scans'
_diffrn_radiation_monochromator graphite
_diffrn_radiation_source 'sealed tube'
_diffrn_radiation_type MoK\a
_diffrn_radiation_wavelength 0.71073
_diffrn_reflns_av_R_equivalents 0.0573
_diffrn_reflns_limit_h_max 13
_diffrn_reflns_limit_h_min -13
_diffrn_reflns_limit_k_max 36
_diffrn_reflns_limit_k_min -34
_diffrn_reflns_limit_l_max 26
_diffrn_reflns_limit_l_min -26
_diffrn_reflns_number 31682
_diffrn_reflns_theta_full 28.31
_diffrn_reflns_theta_max 28.31
_diffrn_reflns_theta_min 1.47
_diffrn_standards_number 0
_exptl_absorpt_coefficient_mu 0.458
_exptl_absorpt_correction_T_max 0.983
_exptl_absorpt_correction_T_min 0.888
_exptl_absorpt_correction_type multi-scan
_exptl_absorpt_process_details
;
(SADABS; Bruker; 2004)
;
_exptl_crystal_colour yellow
_exptl_crystal_density_diffrn 1.371
_exptl_crystal_density_method 'not measured'
_exptl_crystal_description plate
_exptl_crystal_F_000 2416
_exptl_crystal_size_max 0.336
_exptl_crystal_size_mid 0.216
_exptl_crystal_size_min 0.037
_refine_diff_density_max 0.897
_refine_diff_density_min -0.561
_refine_ls_abs_structure_details 'Flack (1983), 6894 Friedel pairs'
_refine_ls_abs_structure_Flack -0.001(19)
_refine_ls_extinction_method none
_refine_ls_goodness_of_fit_ref 0.991
_refine_ls_hydrogen_treatment constr
_refine_ls_matrix_type full
_refine_ls_number_parameters 709
_refine_ls_number_reflns 13902
_refine_ls_number_restraints 2
_refine_ls_restrained_S_all 0.991
_refine_ls_R_factor_all 0.0616
_refine_ls_R_factor_gt 0.0464
_refine_ls_shift/su_max 0.003
_refine_ls_shift/su_mean 0
_refine_ls_structure_factor_coef Fsqd
_refine_ls_weighting_details 'calc w=1/[\s^2^(Fo^2^)+(0.0401P)^2^] where P=(Fo^2^+2Fc^2^)/3'
_refine_ls_weighting_scheme calc
_refine_ls_wR_factor_ref 0.0976
_reflns_number_gt 11679
_reflns_number_total 13902
_reflns_threshold_expression >2\s(I)
_cod_data_source_file mw2021.cif
_cod_data_source_block I
_cod_original_cell_volume 5645.0(14)
_cod_original_sg_symbol_H-M 'C c   '
_cod_database_code 2231996
_cod_database_fobs_code 2231996

loop_
_symmetry_equiv_pos_as_xyz
'x, y, z'
'x, -y, z+1/2'
'x+1/2, y+1/2, z'
'x+1/2, -y+1/2, z+1/2'

loop_
_atom_site_type_symbol
_atom_site_label
_atom_site_fract_x
_atom_site_fract_y
_atom_site_fract_z
_atom_site_U_iso_or_equiv
_atom_site_adp_type
_atom_site_calc_flag
_atom_site_refinement_flags
_atom_site_occupancy
C C1 0.5700(4) 0.70768(13) 0.71336(19) 0.0197(8) Uani d . 1
C C10 0.4720(4) 0.75940(14) 0.90434(19) 0.0189(8) Uani d . 1
H H10 0.5327 0.7468 0.9368 0.023 Uiso calc R 1
C C21 0.3148(6) 0.91871(18) 0.8501(3) 0.0592(16) Uani d . 1
H H21A 0.2548 0.8918 0.8483 0.089 Uiso calc R 1
H H21B 0.394 0.9104 0.877 0.089 Uiso calc R 1
H H21C 0.3369 0.9266 0.8061 0.089 Uiso calc R 1
C C22 0.2511(5) 0.96117(15) 0.8796(2) 0.0351(11) Uani d . 1
C C23 0.1343(6) 0.9827(2) 0.8417(3) 0.0630(17) Uani d . 1
H H23A 0.1624 0.9997 0.8038 0.094 Uiso calc R 1
H H23B 0.0915 1.0049 0.8696 0.094 Uiso calc R 1
H H23C 0.0735 0.9576 0.8271 0.094 Uiso calc R 1
C C31 0.1743(5) 0.63458(18) 0.9130(2) 0.0402(12) Uani d . 1
H H31A 0.1715 0.6102 0.9467 0.06 Uiso calc R 1
H H31B 0.0865 0.6401 0.8928 0.06 Uiso calc R 1
H H31C 0.2087 0.664 0.9326 0.06 Uiso calc R 1
C C32 0.2779(5) 0.65282(16) 0.8050(2) 0.0368(11) Uani d . 1
H H32A 0.3291 0.6379 0.7726 0.055 Uiso calc R 1
H H32B 0.3225 0.6814 0.822 0.055 Uiso calc R 1
H H32C 0.1922 0.6614 0.7846 0.055 Uiso calc R 1
C C33 0.2621(4) 0.61795(16) 0.8611(2) 0.0309(9) Uani d . 1
C C41 0.1187(8) 0.9664(2) 0.6213(3) 0.080(2) Uani d . 1
H H41A 0.1095 0.958 0.6667 0.12 Uiso calc R 1
H H41B 0.1449 0.9996 0.6187 0.12 Uiso calc R 1
H H41C 0.1848 0.9462 0.6038 0.12 Uiso calc R 1
C C42 -0.0094(7) 0.95927(17) 0.5819(3) 0.0521(16) Uani d . 1
O O4 -0.1061(6) 0.94247(14) 0.6066(2) 0.0895(17) Uani d . 1
C C110 0.6912(4) 0.63432(13) 0.61001(18) 0.0184(7) Uani d . 1
C C111 0.5784(4) 0.60753(12) 0.62852(18) 0.0176(7) Uani d . 1
C C112 0.5610(4) 0.59302(13) 0.6952(2) 0.0218(9) Uani d . 1
H H112 0.6255 0.6008 0.7289 0.026 Uiso calc R 1
C C113 0.4520(4) 0.56801(13) 0.7101(2) 0.0245(8) Uani d . 1
H H113 0.443 0.5589 0.7538 0.029 Uiso calc R 1
C C114 0.3527(4) 0.55567(13) 0.6605(2) 0.0247(9) Uani d . 1
H H114 0.2779 0.539 0.6715 0.03 Uiso calc R 1
C C115 0.3664(4) 0.56821(13) 0.5966(2) 0.0252(9) Uani d . 1
H H115 0.3007 0.5597 0.5639 0.03 Uiso calc R 1
C C116 0.4795(4) 0.59413(13) 0.57838(19) 0.0210(8) Uani d . 1
C C117 0.4953(4) 0.60580(13) 0.51121(19) 0.0232(8) Uani d . 1
H H117 0.4315 0.5963 0.4781 0.028 Uiso calc R 1
C C118 0.6040(4) 0.63101(14) 0.4950(2) 0.0218(9) Uani d . 1
H H118 0.6135 0.6387 0.4509 0.026 Uiso calc R 1
C C119 0.7015(4) 0.64540(13) 0.54427(17) 0.0193(8) Uani d . 1
H H119 0.7744 0.6628 0.5323 0.023 Uiso calc R 1
C C120 0.8843(4) 0.60061(13) 0.71304(18) 0.0187(7) Uani d . 1
C C121 0.9266(4) 0.55858(13) 0.67798(19) 0.0208(8) Uani d . 1
C C122 0.9226(4) 0.55473(14) 0.60798(19) 0.0242(8) Uani d . 1
H H122 0.8889 0.5803 0.5821 0.029 Uiso calc R 1
C C123 0.9668(4) 0.51458(14) 0.5774(2) 0.0305(10) Uani d . 1
H H123 0.9624 0.5129 0.5313 0.037 Uiso calc R 1
C C124 1.0194(5) 0.47556(15) 0.6160(2) 0.0365(11) Uani d . 1
H H124 1.0524 0.4486 0.5953 0.044 Uiso calc R 1
C C125 1.0220(5) 0.47715(15) 0.6830(2) 0.0344(10) Uani d . 1
H H125 1.0537 0.4507 0.7079 0.041 Uiso calc R 1
C C126 0.9767(4) 0.51870(14) 0.7157(2) 0.0247(9) Uani d . 1
C C127 0.9821(4) 0.52022(14) 0.7864(2) 0.0302(9) Uani d . 1
H H127 1.0148 0.4938 0.811 0.036 Uiso calc R 1
C C128 0.9401(4) 0.55975(15) 0.8181(2) 0.0281(9) Uani d . 1
H H128 0.9425 0.5602 0.8642 0.034 Uiso calc R 1
C C129 0.8928(4) 0.60008(14) 0.78146(19) 0.0210(9) Uani d . 1
H H129 0.8665 0.6273 0.804 0.025 Uiso calc R 1
C C130 0.9467(4) 0.68404(13) 0.63052(17) 0.0172(7) Uani d . 1
C C131 0.9307(4) 0.73167(12) 0.60455(17) 0.0166(7) Uani d . 1
C C132 0.8109(4) 0.75808(13) 0.60300(18) 0.0191(8) Uani d . 1
H H132 0.7358 0.7434 0.6175 0.023 Uiso calc R 1
C C133 0.8031(4) 0.80487(14) 0.58056(19) 0.0219(8) Uani d . 1
H H133 0.7233 0.8215 0.5805 0.026 Uiso calc R 1
C C134 0.9140(4) 0.82788(14) 0.55780(18) 0.0242(8) Uani d . 1
H H134 0.9077 0.8596 0.5429 0.029 Uiso calc R 1
C C135 1.0306(4) 0.80377(14) 0.55755(18) 0.0231(8) Uani d . 1
H H135 1.1034 0.8191 0.5417 0.028 Uiso calc R 1
C C136 1.0428(4) 0.75567(14) 0.58109(18) 0.0200(9) Uani d . 1
C C137 1.1648(4) 0.73095(14) 0.58231(19) 0.0234(8) Uani d . 1
H H137 1.2378 0.7462 0.5664 0.028 Uiso calc R 1
C C138 1.1768(4) 0.68526(14) 0.60638(19) 0.0233(8) Uani d . 1
H H138 1.2576 0.6693 0.6064 0.028 Uiso calc R 1
C C139 1.0687(4) 0.66206(13) 0.63110(18) 0.0203(8) Uani d . 1
H H139 1.0794 0.631 0.6484 0.024 Uiso calc R 1
C C210 0.5165(4) 0.77527(13) 0.84513(18) 0.0178(7) Uani d . 1
C C211 0.4235(4) 0.79589(12) 0.79625(18) 0.0184(7) Uani d . 1
C C213 0.4599(4) 0.81645(13) 0.73540(18) 0.0214(8) Uani d . 1
H H213 0.5483 0.8165 0.7261 0.026 Uiso calc R 1
C C214 0.3672(4) 0.83595(14) 0.69095(19) 0.0260(9) Uani d . 1
H H214 0.3935 0.8499 0.6522 0.031 Uiso calc R 1
C C215 0.2317(4) 0.83552(14) 0.70244(19) 0.0283(9) Uani d . 1
H H215 0.1691 0.8485 0.6712 0.034 Uiso calc R 1
C C216 0.1933(4) 0.81590(14) 0.7596(2) 0.0262(9) Uani d . 1
H H216 0.1038 0.8152 0.7668 0.031 Uiso calc R 1
C C217 0.2870(4) 0.79663(12) 0.80827(18) 0.0195(8) Uani d . 1
C C218 0.2472(4) 0.77876(13) 0.86930(19) 0.0229(8) Uani d . 1
H H218 0.158 0.7786 0.8771 0.027 Uiso calc R 1
C C219 0.3391(4) 0.76176(13) 0.91667(18) 0.0204(8) Uani d . 1
H H219 0.3126 0.7517 0.9575 0.024 Uiso calc R 1
C C220 0.7764(4) 0.74587(13) 0.90737(18) 0.0183(7) Uani d . 1
C C221 0.7635(4) 0.69568(14) 0.92564(18) 0.0204(8) Uani d . 1
C C222 0.6681(4) 0.66430(14) 0.89414(19) 0.0225(8) Uani d . 1
H H222 0.6079 0.6763 0.8609 0.027 Uiso calc R 1
C C223 0.6626(5) 0.61682(15) 0.9116(2) 0.0283(10) Uani d . 1
H H223 0.5984 0.5969 0.8905 0.034 Uiso calc R 1
C C224 0.7539(5) 0.59760(15) 0.9616(2) 0.0323(10) Uani d . 1
H H224 0.7519 0.5649 0.9723 0.039 Uiso calc R 1
C C225 0.8447(5) 0.62740(15) 0.9938(2) 0.0276(10) Uani d . 1
H H225 0.903 0.6149 1.0275 0.033 Uiso calc R 1
C C226 0.8523(4) 0.67687(14) 0.97734(18) 0.0220(8) Uani d . 1
C C227 0.9478(4) 0.70750(15) 1.01019(19) 0.0265(9) Uani d . 1
H H227 1.0053 0.6952 1.0443 0.032 Uiso calc R 1
C C228 0.9567(4) 0.75456(15) 0.99269(19) 0.0244(9) Uani d . 1
H H228 1.0188 0.7745 1.0155 0.029 Uiso calc R 1
C C229 0.8729(4) 0.77340(13) 0.94048(18) 0.0210(8) Uani d . 1
H H229 0.883 0.8054 0.9279 0.025 Uiso calc R 1
C C230 0.7504(4) 0.82926(13) 0.81709(18) 0.0191(8) Uani d . 1
C C231 0.7240(4) 0.86965(13) 0.85781(18) 0.0192(8) Uani d . 1
C C232 0.6607(4) 0.86690(14) 0.91772(19) 0.0230(8) Uani d . 1
H H232 0.6353 0.8369 0.9329 0.028 Uiso calc R 1
C C233 0.6359(4) 0.90717(14) 0.9537(2) 0.0266(9) Uani d . 1
H H233 0.593 0.9042 0.9925 0.032 Uiso calc R 1
C C234 0.6745(4) 0.95301(15) 0.9329(2) 0.0323(10) Uani d . 1
H H234 0.6566 0.9803 0.9575 0.039 Uiso calc R 1
C C235 0.7385(4) 0.95739(14) 0.8763(2) 0.0300(10) Uani d . 1
H H235 0.7655 0.9878 0.8633 0.036 Uiso calc R 1
C C236 0.7646(4) 0.91686(13) 0.8371(2) 0.0240(8) Uani d . 1
C C237 0.8269(4) 0.92113(15) 0.7772(2) 0.0311(10) Uani d . 1
H H237 0.8497 0.9516 0.7625 0.037 Uiso calc R 1
C C238 0.8541(4) 0.88163(15) 0.74067(19) 0.0272(9) Uani d . 1
H H238 0.8979 0.8852 0.7022 0.033 Uiso calc R 1
C C239 0.8161(4) 0.83557(14) 0.76091(19) 0.0236(8) Uani d . 1
H H239 0.8359 0.8088 0.7358 0.028 Uiso calc R 1
O O1 0.4643(3) 0.70580(10) 0.69001(15) 0.0304(7) Uani d . 1
O O2 0.2950(4) 0.97818(12) 0.93165(17) 0.0539(10) Uani d . 1
O O3 0.3165(4) 0.57932(12) 0.86447(18) 0.0503(9) Uani d . 1
C C43 -0.0219(6) 0.97133(19) 0.5102(2) 0.0549(15) Uani d . 1
H H43A -0.0012 0.9434 0.4849 0.082 Uiso calc R 1
H H43B 0.0383 0.997 0.5018 0.082 Uiso calc R 1
H H43C -0.111 0.9814 0.4974 0.082 Uiso calc R 1
P P1 0.81469(9) 0.65586(3) 0.67416(5) 0.01594(19) Uani d . 1
P P2 0.69062(9) 0.76754(3) 0.82986(5) 0.01584(19) Uani d . 1
Cl Cl1 0.96409(10) 0.72128(4) 0.78862(5) 0.0230(2) Uani d . 1
Rh Rh1 0.74079(2) 0.712399(9) 0.748699(15) 0.01574(6) Uani d . 1

loop_
_atom_site_aniso_label
_atom_site_aniso_U_11
_atom_site_aniso_U_22
_atom_site_aniso_U_33
_atom_site_aniso_U_12
_atom_site_aniso_U_13
_atom_site_aniso_U_23
C1 0.025(2) 0.0116(18) 0.0235(19) 0.0012(15) 0.0063(17) -0.0043(15)
C10 0.021(2) 0.0191(19) 0.0158(18) -0.0001(16) -0.0021(15) 0.0008(15)
C21 0.066(4) 0.036(3) 0.072(4) 0.010(3) -0.014(3) -0.022(3)
C22 0.045(3) 0.025(2) 0.034(2) -0.016(2) -0.003(2) -0.0010(18)
C23 0.034(3) 0.065(4) 0.088(5) 0.001(3) -0.008(3) -0.012(3)
C31 0.043(3) 0.050(3) 0.028(2) -0.014(2) 0.005(2) -0.010(2)
C32 0.043(3) 0.030(2) 0.038(2) 0.008(2) 0.013(2) 0.0009(19)
C33 0.025(2) 0.032(2) 0.035(2) -0.0050(19) -0.0013(19) -0.0030(19)
C41 0.114(7) 0.058(4) 0.065(4) 0.029(4) -0.009(4) -0.014(3)
C42 0.090(5) 0.020(2) 0.049(3) 0.005(3) 0.029(3) -0.002(2)
O4 0.147(5) 0.035(2) 0.096(3) -0.006(3) 0.071(3) 0.006(2)
C110 0.0137(18) 0.0176(18) 0.0234(18) 0.0017(14) -0.0009(15) -0.0011(15)
C111 0.0167(18) 0.0091(16) 0.0266(19) 0.0036(14) -0.0013(15) -0.0014(14)
C112 0.024(2) 0.0182(19) 0.023(2) -0.0004(16) 0.0022(17) -0.0019(16)
C113 0.026(2) 0.0181(19) 0.030(2) -0.0016(16) 0.0035(17) -0.0002(16)
C114 0.020(2) 0.0164(19) 0.038(2) -0.0047(16) 0.0043(17) 0.0019(17)
C115 0.019(2) 0.0167(19) 0.038(2) -0.0020(15) -0.0074(17) -0.0010(17)
C116 0.020(2) 0.0140(17) 0.028(2) -0.0014(15) -0.0047(16) -0.0013(15)
C117 0.023(2) 0.0172(19) 0.027(2) -0.0009(16) -0.0126(16) -0.0029(16)
C118 0.025(2) 0.020(2) 0.0199(19) -0.0008(17) -0.0060(16) 0.0028(16)
C119 0.0201(19) 0.0168(18) 0.0204(18) -0.0006(15) -0.0024(15) 0.0016(15)
C120 0.0178(19) 0.0179(18) 0.0199(18) -0.0030(15) -0.0013(15) 0.0029(15)
C121 0.0171(19) 0.0182(19) 0.0262(19) -0.0038(15) -0.0035(15) 0.0021(15)
C122 0.025(2) 0.023(2) 0.0239(19) 0.0032(17) -0.0004(16) -0.0006(16)
C123 0.034(3) 0.025(2) 0.032(2) 0.0002(18) -0.0005(19) -0.0054(17)
C124 0.033(3) 0.022(2) 0.053(3) 0.0102(19) -0.006(2) -0.005(2)
C125 0.036(3) 0.022(2) 0.043(3) 0.0028(19) -0.010(2) 0.0048(19)
C126 0.022(2) 0.021(2) 0.030(2) -0.0021(16) -0.0054(17) 0.0023(16)
C127 0.029(2) 0.022(2) 0.038(2) -0.0035(18) -0.0058(19) 0.0123(18)
C128 0.028(2) 0.030(2) 0.025(2) 0.0008(18) -0.0033(17) 0.0029(17)
C129 0.022(2) 0.0195(19) 0.021(2) -0.0006(16) -0.0005(16) 0.0015(16)
C130 0.0160(18) 0.0176(18) 0.0179(17) -0.0054(14) 0.0000(14) -0.0004(14)
C131 0.022(2) 0.0123(16) 0.0151(16) -0.0047(15) -0.0031(14) -0.0024(14)
C132 0.020(2) 0.0214(19) 0.0156(17) -0.0045(16) -0.0014(15) -0.0012(15)
C133 0.022(2) 0.0194(19) 0.024(2) 0.0002(16) -0.0034(16) -0.0022(16)
C134 0.032(2) 0.0180(19) 0.0214(19) -0.0020(17) -0.0032(17) 0.0009(15)
C135 0.026(2) 0.0226(19) 0.0200(18) -0.0088(16) 0.0008(16) -0.0007(15)
C136 0.023(2) 0.021(2) 0.0153(18) -0.0053(16) -0.0001(16) -0.0064(15)
C137 0.021(2) 0.027(2) 0.0223(19) -0.0079(17) 0.0047(16) -0.0023(16)
C138 0.020(2) 0.023(2) 0.027(2) 0.0020(16) 0.0017(16) -0.0060(16)
C139 0.020(2) 0.0191(18) 0.0210(19) 0.0017(15) -0.0021(15) -0.0064(15)
C210 0.0165(18) 0.0185(18) 0.0180(17) -0.0011(14) -0.0005(14) 0.0002(14)
C211 0.0225(19) 0.0129(17) 0.0193(17) -0.0019(14) -0.0023(15) -0.0016(14)
C213 0.020(2) 0.0203(19) 0.0232(19) 0.0009(15) -0.0005(16) 0.0005(15)
C214 0.033(2) 0.026(2) 0.0179(18) -0.0027(18) -0.0045(17) 0.0017(16)
C215 0.034(2) 0.026(2) 0.0224(19) 0.0061(18) -0.0145(17) -0.0009(17)
C216 0.019(2) 0.024(2) 0.034(2) 0.0003(16) -0.0084(17) -0.0060(17)
C217 0.022(2) 0.0135(18) 0.0223(18) 0.0013(14) -0.0013(15) -0.0048(14)
C218 0.0185(19) 0.022(2) 0.028(2) -0.0036(15) -0.0006(16) -0.0090(16)
C219 0.021(2) 0.0213(19) 0.0191(18) -0.0071(16) 0.0028(15) -0.0022(15)
C220 0.0144(18) 0.0207(18) 0.0197(18) 0.0038(15) 0.0010(14) 0.0006(15)
C221 0.022(2) 0.0205(18) 0.0194(18) 0.0026(16) 0.0064(15) 0.0007(15)
C222 0.029(2) 0.021(2) 0.0183(19) -0.0018(17) 0.0045(16) -0.0010(15)
C223 0.043(3) 0.019(2) 0.023(2) -0.0067(19) 0.0062(19) -0.0041(17)
C224 0.044(3) 0.021(2) 0.034(2) 0.0035(19) 0.013(2) 0.0047(18)
C225 0.031(2) 0.025(2) 0.028(2) 0.0032(18) 0.0067(19) 0.0045(18)
C226 0.022(2) 0.0241(19) 0.0208(18) 0.0051(16) 0.0055(16) 0.0034(15)
C227 0.018(2) 0.035(2) 0.026(2) 0.0108(17) -0.0017(16) 0.0066(18)
C228 0.017(2) 0.031(2) 0.0246(19) 0.0002(18) -0.0050(17) 0.0008(17)
C229 0.021(2) 0.0189(18) 0.0227(19) 0.0014(15) 0.0002(16) 0.0017(15)
C230 0.0181(19) 0.0148(17) 0.0235(19) -0.0066(14) -0.0036(15) 0.0018(15)
C231 0.0162(18) 0.0153(18) 0.0250(19) -0.0024(14) -0.0051(15) 0.0021(15)
C232 0.024(2) 0.0176(18) 0.027(2) 0.0002(16) -0.0050(16) -0.0024(15)
C233 0.022(2) 0.027(2) 0.030(2) 0.0028(17) -0.0033(17) -0.0062(17)
C234 0.027(2) 0.026(2) 0.042(3) 0.0020(18) -0.007(2) -0.0115(19)
C235 0.027(2) 0.017(2) 0.043(3) 0.0008(17) -0.013(2) 0.0022(18)
C236 0.023(2) 0.0159(19) 0.031(2) -0.0036(16) -0.0065(17) 0.0035(16)
C237 0.027(2) 0.025(2) 0.039(2) -0.0059(17) -0.0077(19) 0.0128(19)
C238 0.028(2) 0.027(2) 0.026(2) -0.0101(17) -0.0012(17) 0.0049(17)
C239 0.020(2) 0.024(2) 0.027(2) 0.0009(16) -0.0014(17) 0.0075(16)
O1 0.0229(16) 0.0266(16) 0.0404(18) -0.0012(13) -0.0051(13) -0.0105(13)
O2 0.073(3) 0.040(2) 0.045(2) -0.0016(19) -0.0150(19) -0.0119(17)
O3 0.060(3) 0.0357(19) 0.056(2) 0.0065(18) 0.0086(19) 0.0126(17)
C43 0.074(4) 0.043(3) 0.049(3) 0.020(3) 0.009(3) -0.006(3)
P1 0.0155(5) 0.0155(5) 0.0166(4) -0.0012(4) -0.0002(4) 0.0012(4)
P2 0.0162(5) 0.0146(4) 0.0164(4) -0.0008(4) -0.0010(4) -0.0006(4)
Cl1 0.0168(5) 0.0252(5) 0.0266(5) -0.0027(4) -0.0001(4) -0.0049(4)
Rh1 0.01477(13) 0.01523(12) 0.01692(11) -0.00188(14) -0.00049(9) -0.00096(13)

loop_
_atom_type_symbol
_atom_type_description
_atom_type_scat_dispersion_real
_atom_type_scat_dispersion_imag
_atom_type_scat_source
C C 0.0033 0.0016 'International Tables Vol C Tables 4.2.6.8 and 6.1.1.4'
H H 0 0 'International Tables Vol C Tables 4.2.6.8 and 6.1.1.4'
O O 0.0106 0.006 'International Tables Vol C Tables 4.2.6.8 and 6.1.1.4'
P P 0.1023 0.0942 'International Tables Vol C Tables 4.2.6.8 and 6.1.1.4'
Cl Cl 0.1484 0.1585 'International Tables Vol C Tables 4.2.6.8 and 6.1.1.4'
Rh Rh -1.1178 0.9187 'International Tables Vol C Tables 4.2.6.8 and 6.1.1.4'

loop_
_geom_angle_atom_site_label_1
_geom_angle_atom_site_label_2
_geom_angle_atom_site_label_3
_geom_angle
O1 C1 Rh1 177.9(4)
C210 C10 C219 121.9(4)
C210 C10 H10 119.1
C219 C10 H10 119.1
C22 C21 H21A 109.5
C22 C21 H21B 109.5
H21A C21 H21B 109.5
C22 C21 H21C 109.5
H21A C21 H21C 109.5
H21B C21 H21C 109.5
O2 C22 C23 121.2(5)
O2 C22 C21 121.1(5)
C23 C22 C21 117.7(5)
C22 C23 H23A 109.5
C22 C23 H23B 109.5
H23A C23 H23B 109.5
C22 C23 H23C 109.5
H23A C23 H23C 109.5
H23B C23 H23C 109.5
C33 C31 H31A 109.5
C33 C31 H31B 109.5
H31A C31 H31B 109.5
C33 C31 H31C 109.5
H31A C31 H31C 109.5
H31B C31 H31C 109.5
C33 C32 H32A 109.5
C33 C32 H32B 109.5
H32A C32 H32B 109.5
C33 C32 H32C 109.5
H32A C32 H32C 109.5
H32B C32 H32C 109.5
O3 C33 C31 121.9(4)
O3 C33 C32 122.4(4)
C31 C33 C32 115.7(4)
C42 C41 H41A 109.5
C42 C41 H41B 109.5
H41A C41 H41B 109.5
C42 C41 H41C 109.5
H41A C41 H41C 109.5
H41B C41 H41C 109.5
O4 C42 C41 121.9(6)
O4 C42 C43 118.3(7)
C41 C42 C43 119.8(5)
C119 C110 C111 119.3(3)
C119 C110 P1 120.8(3)
C111 C110 P1 119.8(3)
C116 C111 C112 117.8(3)
C116 C111 C110 118.7(3)
C112 C111 C110 123.4(4)
C113 C112 C111 121.0(4)
C113 C112 H112 119.5
C111 C112 H112 119.5
C112 C113 C114 121.1(4)
C112 C113 H113 119.5
C114 C113 H113 119.5
C115 C114 C113 119.7(4)
C115 C114 H114 120.2
C113 C114 H114 120.2
C114 C115 C116 121.4(4)
C114 C115 H115 119.3
C116 C115 H115 119.3
C111 C116 C117 119.9(3)
C111 C116 C115 119.0(4)
C117 C116 C115 121.1(4)
C118 C117 C116 120.1(4)
C118 C117 H117 120
C116 C117 H117 120
C117 C118 C119 120.8(4)
C117 C118 H118 119.6
C119 C118 H118 119.6
C110 C119 C118 121.2(4)
C110 C119 H119 119.4
C118 C119 H119 119.4
C129 C120 C121 119.1(3)
C129 C120 P1 115.4(3)
C121 C120 P1 125.5(3)
C126 C121 C122 117.4(3)
C126 C121 C120 118.2(3)
C122 C121 C120 124.4(3)
C123 C122 C121 122.0(4)
C123 C122 H122 119
C121 C122 H122 119
C122 C123 C124 119.7(4)
C122 C123 H123 120.1
C124 C123 H123 120.1
C125 C124 C123 120.3(4)
C125 C124 H124 119.8
C123 C124 H124 119.8
C124 C125 C126 120.7(4)
C124 C125 H125 119.6
C126 C125 H125 119.6
C121 C126 C125 119.8(4)
C121 C126 C127 120.1(4)
C125 C126 C127 120.2(4)
C128 C127 C126 120.6(4)
C128 C127 H127 119.7
C126 C127 H127 119.7
C127 C128 C129 120.1(4)
C127 C128 H128 120
C129 C128 H128 120
C120 C129 C128 121.9(4)
C120 C129 H129 119
C128 C129 H129 119
C139 C130 C131 119.2(3)
C139 C130 P1 119.8(3)
C131 C130 P1 120.4(3)
C132 C131 C130 123.9(3)
C132 C131 C136 117.1(3)
C130 C131 C136 118.9(3)
C133 C132 C131 121.4(4)
C133 C132 H132 119.3
C131 C132 H132 119.3
C132 C133 C134 120.8(4)
C132 C133 H133 119.6
C134 C133 H133 119.6
C135 C134 C133 119.9(4)
C135 C134 H134 120
C133 C134 H134 120
C134 C135 C136 120.9(4)
C134 C135 H135 119.5
C136 C135 H135 119.5
C137 C136 C135 121.0(4)
C137 C136 C131 119.1(3)
C135 C136 C131 119.9(4)
C138 C137 C136 120.8(4)
C138 C137 H137 119.6
C136 C137 H137 119.6
C137 C138 C139 120.4(4)
C137 C138 H138 119.8
C139 C138 H138 119.8
C130 C139 C138 121.6(4)
C130 C139 H139 119.2
C138 C139 H139 119.2
C10 C210 C211 118.8(3)
C10 C210 P2 119.7(3)
C211 C210 P2 121.5(3)
C217 C211 C210 119.0(3)
C217 C211 C213 117.5(3)
C210 C211 C213 123.5(3)
C214 C213 C211 120.9(4)
C214 C213 H213 119.5
C211 C213 H213 119.5
C213 C214 C215 121.2(4)
C213 C214 H214 119.4
C215 C214 H214 119.4
C216 C215 C214 119.5(4)
C216 C215 H215 120.3
C214 C215 H215 120.3
C215 C216 C217 121.2(4)
C215 C216 H216 119.4
C217 C216 H216 119.4
C216 C217 C218 120.9(4)
C216 C217 C211 119.6(3)
C218 C217 C211 119.5(3)
C219 C218 C217 120.4(4)
C219 C218 H218 119.8
C217 C218 H218 119.8
C218 C219 C10 120.4(4)
C218 C219 H219 119.8
C10 C219 H219 119.8
C229 C220 C221 119.0(3)
C229 C220 P2 120.4(3)
C221 C220 P2 119.1(3)
C222 C221 C226 118.4(4)
C222 C221 C220 123.2(4)
C226 C221 C220 118.3(4)
C223 C222 C221 121.1(4)
C223 C222 H222 119.4
C221 C222 H222 119.4
C222 C223 C224 120.6(4)
C222 C223 H223 119.7
C224 C223 H223 119.7
C225 C224 C223 119.4(4)
C225 C224 H224 120.3
C223 C224 H224 120.3
C224 C225 C226 121.5(4)
C224 C225 H225 119.3
C226 C225 H225 119.3
C227 C226 C225 121.3(4)
C227 C226 C221 119.7(3)
C225 C226 C221 119.0(4)
C228 C227 C226 120.8(4)
C228 C227 H227 119.6
C226 C227 H227 119.6
C227 C228 C229 120.4(4)
C227 C228 H228 119.8
C229 C228 H228 119.8
C220 C229 C228 121.7(4)
C220 C229 H229 119.1
C228 C229 H229 119.1
C239 C230 C231 120.2(3)
C239 C230 P2 114.9(3)
C231 C230 P2 124.7(3)
C232 C231 C230 124.7(3)
C232 C231 C236 117.1(3)
C230 C231 C236 118.2(3)
C233 C232 C231 121.8(4)
C233 C232 H232 119.1
C231 C232 H232 119.1
C232 C233 C234 120.7(4)
C232 C233 H233 119.6
C234 C233 H233 119.6
C235 C234 C233 119.7(4)
C235 C234 H234 120.2
C233 C234 H234 120.2
C234 C235 C236 121.5(4)
C234 C235 H235 119.2
C236 C235 H235 119.2
C235 C236 C237 122.1(4)
C235 C236 C231 119.2(4)
C237 C236 C231 118.7(4)
C238 C237 C236 121.4(4)
C238 C237 H237 119.3
C236 C237 H237 119.3
C237 C238 C239 120.0(4)
C237 C238 H238 120
C239 C238 H238 120
C230 C239 C238 121.3(4)
C230 C239 H239 119.3
C238 C239 H239 119.3
C42 C43 H43A 109.5
C42 C43 H43B 109.5
H43A C43 H43B 109.5
C42 C43 H43C 109.5
H43A C43 H43C 109.5
H43B C43 H43C 109.5
C110 P1 C120 104.45(17)
C110 P1 C130 106.37(17)
C120 P1 C130 106.86(17)
C110 P1 Rh1 116.05(12)
C120 P1 Rh1 114.49(12)
C130 P1 Rh1 108.00(12)
C210 P2 C220 107.01(16)
C210 P2 C230 104.38(17)
C220 P2 C230 106.60(17)
C210 P2 Rh1 117.67(12)
C220 P2 Rh1 105.81(12)
C230 P2 Rh1 114.70(12)
C1 Rh1 P2 93.94(11)
C1 Rh1 P1 92.46(11)
P2 Rh1 P1 173.41(4)
C1 Rh1 Cl1 176.51(13)
P2 Rh1 Cl1 87.04(3)
P1 Rh1 Cl1 86.67(3)

loop_
_geom_bond_atom_site_label_1
_geom_bond_atom_site_label_2
_geom_bond_distance
C1 O1 1.136(5)
C1 Rh1 1.823(4)
C10 C210 1.384(5)
C10 C219 1.391(5)
C10 H10 0.93
C21 C22 1.488(7)
C21 H21A 0.96
C21 H21B 0.96
C21 H21C 0.96
C22 O2 1.204(5)
C22 C23 1.482(7)
C23 H23A 0.96
C23 H23B 0.96
C23 H23C 0.96
C31 C33 1.500(6)
C31 H31A 0.96
C31 H31B 0.96
C31 H31C 0.96
C32 C33 1.506(6)
C32 H32A 0.96
C32 H32B 0.96
C32 H32C 0.96
C33 O3 1.202(5)
C41 C42 1.479(9)
C41 H41A 0.96
C41 H41B 0.96
C41 H41C 0.96
C42 O4 1.225(7)
C42 C43 1.483(7)
C110 C119 1.375(5)
C110 C111 1.437(5)
C110 P1 1.827(4)
C111 C116 1.416(5)
C111 C112 1.429(5)
C112 C113 1.357(5)
C112 H112 0.93
C113 C114 1.403(6)
C113 H113 0.93
C114 C115 1.356(6)
C114 H114 0.93
C115 C116 1.424(5)
C115 H115 0.93
C116 C117 1.416(5)
C117 C118 1.366(6)
C117 H117 0.93
C118 C119 1.402(5)
C118 H118 0.93
C119 H119 0.93
C120 C129 1.378(5)
C120 C121 1.445(5)
C120 P1 1.834(4)
C121 C126 1.412(5)
C121 C122 1.415(5)
C122 C123 1.364(5)
C122 H122 0.93
C123 C124 1.411(6)
C123 H123 0.93
C124 C125 1.352(6)
C124 H124 0.93
C125 C126 1.421(6)
C125 H125 0.93
C126 C127 1.425(6)
C127 C128 1.353(6)
C127 H127 0.93
C128 C129 1.401(5)
C128 H128 0.93
C129 H129 0.93
C130 C139 1.377(5)
C130 C131 1.423(5)
C130 P1 1.834(4)
C131 C132 1.416(5)
C131 C136 1.428(5)
C132 C133 1.372(5)
C132 H132 0.93
C133 C134 1.400(5)
C133 H133 0.93
C134 C135 1.357(6)
C134 H134 0.93
C135 C136 1.416(5)
C135 H135 0.93
C136 C137 1.411(6)
C137 C138 1.357(5)
C137 H137 0.93
C138 C139 1.396(5)
C138 H138 0.93
C139 H139 0.93
C210 C211 1.428(5)
C210 P2 1.827(4)
C211 C217 1.422(5)
C211 C213 1.430(5)
C213 C214 1.358(5)
C213 H213 0.93
C214 C215 1.410(6)
C214 H214 0.93
C215 C216 1.361(6)
C215 H215 0.93
C216 C217 1.415(5)
C216 H216 0.93
C217 C218 1.417(5)
C218 C219 1.364(5)
C218 H218 0.93
C219 H219 0.93
C220 C229 1.370(5)
C220 C221 1.446(5)
C220 P2 1.830(4)
C221 C222 1.413(6)
C221 C226 1.421(5)
C222 C223 1.363(5)
C222 H222 0.93
C223 C224 1.418(6)
C223 H223 0.93
C224 C225 1.361(6)
C224 H224 0.93
C225 C226 1.413(6)
C225 H225 0.93
C226 C227 1.411(6)
C227 C228 1.354(6)
C227 H227 0.93
C228 C229 1.400(5)
C228 H228 0.93
C229 H229 0.93
C230 C239 1.372(5)
C230 C231 1.426(5)
C230 P2 1.837(4)
C231 C232 1.417(5)
C231 C236 1.442(5)
C232 C233 1.365(5)
C232 H232 0.93
C233 C234 1.402(6)
C233 H233 0.93
C234 C235 1.363(6)
C234 H234 0.93
C235 C236 1.410(6)
C235 H235 0.93
C236 C237 1.414(6)
C237 C238 1.360(6)
C237 H237 0.93
C238 C239 1.402(5)
C238 H238 0.93
C239 H239 0.93
C43 H43A 0.96
C43 H43B 0.96
C43 H43C 0.96
P1 Rh1 2.3360(10)
P2 Rh1 2.3258(10)
Cl1 Rh1 2.3525(11)

loop_
_geom_torsion_atom_site_label_1
_geom_torsion_atom_site_label_2
_geom_torsion_atom_site_label_3
_geom_torsion_atom_site_label_4
_geom_torsion
C119 C110 C111 C116 -1.2(5)
P1 C110 C111 C116 175.7(3)
C119 C110 C111 C112 178.0(3)
P1 C110 C111 C112 -5.1(5)
C116 C111 C112 C113 -1.2(5)
C110 C111 C112 C113 179.5(3)
C111 C112 C113 C114 -0.1(6)
C112 C113 C114 C115 1.0(6)
C113 C114 C115 C116 -0.5(6)
C112 C111 C116 C117 -177.2(3)
C110 C111 C116 C117 2.1(5)
C112 C111 C116 C115 1.7(5)
C110 C111 C116 C115 -179.1(3)
C114 C115 C116 C111 -0.9(6)
C114 C115 C116 C117 178.0(4)
C111 C116 C117 C118 -1.7(6)
C115 C116 C117 C118 179.5(4)
C116 C117 C118 C119 0.4(6)
C111 C110 C119 C118 0.0(5)
P1 C110 C119 C118 -176.9(3)
C117 C118 C119 C110 0.5(6)
C129 C120 C121 C126 -0.8(5)
P1 C120 C121 C126 -179.3(3)
C129 C120 C121 C122 180.0(4)
P1 C120 C121 C122 1.5(6)
C126 C121 C122 C123 -0.9(6)
C120 C121 C122 C123 178.4(4)
C121 C122 C123 C124 -0.5(6)
C122 C123 C124 C125 2.2(7)
C123 C124 C125 C126 -2.4(7)
C122 C121 C126 C125 0.7(6)
C120 C121 C126 C125 -178.6(4)
C122 C121 C126 C127 -179.4(4)
C120 C121 C126 C127 1.3(6)
C124 C125 C126 C121 1.0(7)
C124 C125 C126 C127 -179.0(4)
C121 C126 C127 C128 -0.4(6)
C125 C126 C127 C128 179.6(4)
C126 C127 C128 C129 -1.1(6)
C121 C120 C129 C128 -0.7(6)
P1 C120 C129 C128 178.0(3)
C127 C128 C129 C120 1.7(6)
C139 C130 C131 C132 -178.4(3)
P1 C130 C131 C132 -7.7(5)
C139 C130 C131 C136 -1.3(5)
P1 C130 C131 C136 169.4(3)
C130 C131 C132 C133 176.5(3)
C136 C131 C132 C133 -0.6(5)
C131 C132 C133 C134 0.6(6)
C132 C133 C134 C135 0.3(6)
C133 C134 C135 C136 -1.1(6)
C134 C135 C136 C137 -178.5(4)
C134 C135 C136 C131 1.0(6)
C132 C131 C136 C137 179.4(3)
C130 C131 C136 C137 2.1(5)
C132 C131 C136 C135 -0.1(5)
C130 C131 C136 C135 -177.4(3)
C135 C136 C137 C138 178.4(4)
C131 C136 C137 C138 -1.1(6)
C136 C137 C138 C139 -0.7(6)
C131 C130 C139 C138 -0.5(5)
P1 C130 C139 C138 -171.2(3)
C137 C138 C139 C130 1.5(6)
C219 C10 C210 C211 1.8(6)
C219 C10 C210 P2 -176.0(3)
C10 C210 C211 C217 -3.9(5)
P2 C210 C211 C217 173.8(3)
C10 C210 C211 C213 175.5(3)
P2 C210 C211 C213 -6.7(5)
C217 C211 C213 C214 0.1(5)
C210 C211 C213 C214 -179.4(4)
C211 C213 C214 C215 -1.6(6)
C213 C214 C215 C216 1.1(6)
C214 C215 C216 C217 1.0(6)
C215 C216 C217 C218 176.4(4)
C215 C216 C217 C211 -2.6(5)
C210 C211 C217 C216 -178.5(3)
C213 C211 C217 C216 2.0(5)
C210 C211 C217 C218 2.5(5)
C213 C211 C217 C218 -177.0(3)
C216 C217 C218 C219 -177.8(4)
C211 C217 C218 C219 1.1(5)
C217 C218 C219 C10 -3.4(6)
C210 C10 C219 C218 1.9(6)
C229 C220 C221 C222 -179.5(3)
P2 C220 C221 C222 -13.0(5)
C229 C220 C221 C226 -0.2(5)
P2 C220 C221 C226 166.3(3)
C226 C221 C222 C223 -1.5(5)
C220 C221 C222 C223 177.8(4)
C221 C222 C223 C224 -0.6(6)
C222 C223 C224 C225 2.2(6)
C223 C224 C225 C226 -1.7(6)
C224 C225 C226 C227 -179.1(4)
C224 C225 C226 C221 -0.4(6)
C222 C221 C226 C227 -179.3(3)
C220 C221 C226 C227 1.4(5)
C222 C221 C226 C225 2.0(5)
C220 C221 C226 C225 -177.3(3)
C225 C226 C227 C228 178.1(4)
C221 C226 C227 C228 -0.5(5)
C226 C227 C228 C229 -1.5(6)
C221 C220 C229 C228 -1.8(5)
P2 C220 C229 C228 -168.1(3)
C227 C228 C229 C220 2.7(6)
C239 C230 C231 C232 -177.9(4)
P2 C230 C231 C232 7.2(6)
C239 C230 C231 C236 1.8(5)
P2 C230 C231 C236 -173.0(3)
C230 C231 C232 C233 -178.6(4)
C236 C231 C232 C233 1.6(6)
C231 C232 C233 C234 -0.9(6)
C232 C233 C234 C235 -0.6(6)
C233 C234 C235 C236 1.4(6)
C234 C235 C236 C237 177.8(4)
C234 C235 C236 C231 -0.7(6)
C232 C231 C236 C235 -0.8(6)
C230 C231 C236 C235 179.4(4)
C232 C231 C236 C237 -179.3(4)
C230 C231 C236 C237 0.9(6)
C235 C236 C237 C238 178.5(4)
C231 C236 C237 C238 -2.9(6)
C236 C237 C238 C239 2.3(7)
C231 C230 C239 C238 -2.6(6)
P2 C230 C239 C238 172.7(3)
C237 C238 C239 C230 0.5(6)
C119 C110 P1 C120 -120.0(3)
C111 C110 P1 C120 63.2(3)
C119 C110 P1 C130 -7.1(3)
C111 C110 P1 C130 176.0(3)
C119 C110 P1 Rh1 113.0(3)
C111 C110 P1 Rh1 -63.9(3)
C129 C120 P1 C110 -132.0(3)
C121 C120 P1 C110 46.5(4)
C129 C120 P1 C130 115.6(3)
C121 C120 P1 C130 -65.9(4)
C129 C120 P1 Rh1 -4.0(3)
C121 C120 P1 Rh1 174.6(3)
C139 C130 P1 C110 -110.0(3)
C131 C130 P1 C110 79.4(3)
C139 C130 P1 C120 1.1(3)
C131 C130 P1 C120 -169.5(3)
C139 C130 P1 Rh1 124.8(3)
C131 C130 P1 Rh1 -45.8(3)
C10 C210 P2 C220 -7.8(3)
C211 C210 P2 C220 174.4(3)
C10 C210 P2 C230 -120.5(3)
C211 C210 P2 C230 61.7(3)
C10 C210 P2 Rh1 111.0(3)
C211 C210 P2 Rh1 -66.7(3)
C229 C220 P2 C210 -116.3(3)
C221 C220 P2 C210 77.5(3)
C229 C220 P2 C230 -5.0(3)
C221 C220 P2 C230 -171.3(3)
C229 C220 P2 Rh1 117.5(3)
C221 C220 P2 Rh1 -48.8(3)
C239 C230 P2 C210 -129.5(3)
C231 C230 P2 C210 45.5(4)
C239 C230 P2 C220 117.4(3)
C231 C230 P2 C220 -67.5(4)
C239 C230 P2 Rh1 0.7(3)
C231 C230 P2 Rh1 175.7(3)
C210 P2 Rh1 C1 14.29(18)
C220 P2 Rh1 C1 133.75(17)
C230 P2 Rh1 C1 -109.06(18)
C210 P2 Rh1 Cl1 -169.07(14)
C220 P2 Rh1 Cl1 -49.61(13)
C230 P2 Rh1 Cl1 67.58(14)
C110 P1 Rh1 C1 5.02(18)
C120 P1 Rh1 C1 -116.85(18)
C130 P1 Rh1 C1 124.26(18)
C110 P1 Rh1 Cl1 -171.60(13)
C120 P1 Rh1 Cl1 66.54(13)
C130 P1 Rh1 Cl1 -52.35(13)
